data_7219035
loop_
_publ_author_name
'Yan, Chao Guo'
'Sun, Jing'
'Shen, Guo-Liang'

_publ_section_title
;
 Construction of dispirocyclohexyl-3,3&#x2019;-bisoxindole and
 dispirocyclopentyl-3,3&#x2019;-bisoxindole via cycloaddition reactions of
 N-benzylbenzimidazolium salts with
 2-(2-oxoindolin-3-ylidene)acetates&#x2020;
;
_journal_name_full 'RSC Adv.'
_journal_paper_doi 10.1039/C4RA13760D
_journal_year 2014
_chemical_formula_moiety 'C42 H38 F2 N2 O8'
_chemical_formula_sum 'C42 H38 F2 N2 O8'
_chemical_formula_weight 736.74
_chemical_name_systematic
; 
 ? 
;
_space_group_IT_number 2
_symmetry_cell_setting triclinic
_symmetry_space_group_name_Hall '-P 1'
_symmetry_space_group_name_H-M 'P -1'
_atom_sites_solution_hydrogens geom
_atom_sites_solution_primary direct
_atom_sites_solution_secondary difmap
_audit_block_doi 10.5517/cc13sx71
_audit_creation_method SHELXL-97
_audit_update_record
;
2014-12-01 deposited with the CCDC.
2014-12-08 downloaded from the CCDC.
;
_cell_angle_alpha 85.716(3)
_cell_angle_beta 77.587(3)
_cell_angle_gamma 76.529(3)
_cell_formula_units_Z 2
_cell_length_a 10.5612(11)
_cell_length_b 12.8164(13)
_cell_length_c 15.0804(16)
_cell_measurement_reflns_used 9981
_cell_measurement_temperature 296(2)
_cell_measurement_theta_max 27.47
_cell_measurement_theta_min 2.68
_cell_volume 1938.0(4)
_computing_cell_refinement 'Bruker SMART'
_computing_data_collection 'Bruker SMART'
_computing_data_reduction 'Bruker SAINT'
_computing_molecular_graphics 'Bruker SHELXTL'
_computing_publication_material 'Bruker SHELXTL'
_computing_structure_refinement 'SHELXL-97 (Sheldrick, 2008)'
_computing_structure_solution 'SHELXS-97 (Sheldrick, 2008)'
_diffrn_ambient_temperature 296(2)
_diffrn_measured_fraction_theta_full 0.976
_diffrn_measured_fraction_theta_max 0.976
_diffrn_measurement_device_type 'CCD area detector'
_diffrn_measurement_method 'phi and omega scans'
_diffrn_radiation_monochromator graphite
_diffrn_radiation_source 'fine-focus sealed tube'
_diffrn_radiation_type MoK\a
_diffrn_radiation_wavelength 0.71073
_diffrn_reflns_av_R_equivalents 0.0275
_diffrn_reflns_av_sigmaI/netI 0.0411
_diffrn_reflns_limit_h_max 13
_diffrn_reflns_limit_h_min -13
_diffrn_reflns_limit_k_max 14
_diffrn_reflns_limit_k_min -16
_diffrn_reflns_limit_l_max 19
_diffrn_reflns_limit_l_min -19
_diffrn_reflns_number 25423
_diffrn_reflns_theta_full 27.59
_diffrn_reflns_theta_max 27.59
_diffrn_reflns_theta_min 1.63
_exptl_absorpt_coefficient_mu 0.094
_exptl_absorpt_correction_T_max 0.978
_exptl_absorpt_correction_T_min 0.969
_exptl_absorpt_correction_type multi-scan
_exptl_absorpt_process_details sadabs
_exptl_crystal_colour colorless
_exptl_crystal_density_diffrn 1.263
_exptl_crystal_density_method 'not measured'
_exptl_crystal_description block
_exptl_crystal_F_000 772
_exptl_crystal_size_max 0.34
_exptl_crystal_size_mid 0.30
_exptl_crystal_size_min 0.24
_platon_squeeze_details ' '
_refine_diff_density_max 0.858
_refine_diff_density_min -0.467
_refine_diff_density_rms 0.106
_refine_ls_extinction_coef 0.076(8)
_refine_ls_extinction_expression Fc^*^=kFc[1+0.001xFc^2^\l^3^/sin(2\q)]^-1/4^
_refine_ls_extinction_method SHELXL
_refine_ls_goodness_of_fit_ref 1.098
_refine_ls_hydrogen_treatment constr
_refine_ls_matrix_type full
_refine_ls_number_parameters 491
_refine_ls_number_reflns 8762
_refine_ls_number_restraints 1
_refine_ls_restrained_S_all 1.100
_refine_ls_R_factor_all 0.1085
_refine_ls_R_factor_gt 0.0730
_refine_ls_shift/su_max 0.001
_refine_ls_shift/su_mean 0.000
_refine_ls_structure_factor_coef Fsqd
_refine_ls_weighting_details 'calc w=1/[\s^2^(Fo^2^)+(0.1466P)^2^+0.0000P] where P=(Fo^2^+2Fc^2^)/3'
_refine_ls_weighting_scheme calc
_refine_ls_wR_factor_gt 0.2154
_refine_ls_wR_factor_ref 0.2364
_reflns_number_gt 5523
_reflns_number_total 8762
_reflns_threshold_expression >2sigma(I)
_cod_data_source_file c4ra13760d2.cif
_cod_data_source_block 4f
_cod_original_cell_volume 1938.0(3)
_cod_database_code 7219035

loop_
_symmetry_equiv_pos_as_xyz
'x, y, z'
'-x, -y, -z'

loop_
_atom_site_label
_atom_site_type_symbol
_atom_site_fract_x
_atom_site_fract_y
_atom_site_fract_z
_atom_site_U_iso_or_equiv
_atom_site_adp_type
_atom_site_occupancy
_atom_site_symmetry_multiplicity
_atom_site_calc_flag
_atom_site_refinement_flags
C1 C 0.4765(3) 1.1506(2) 0.2155(2) 0.0842(9) Uani 1 1 d .
H1 H 0.5374 1.0869 0.1924 0.101 Uiso 1 1 calc R
C2 C 0.4658(5) 1.2425(3) 0.1608(3) 0.1152(13) Uani 1 1 d .
H2 H 0.5166 1.2418 0.1005 0.138 Uiso 1 1 calc R
C3 C 0.3786(6) 1.3362(3) 0.1961(4) 0.1208(16) Uani 1 1 d .
H3 H 0.3714 1.4010 0.1608 0.145 Uiso 1 1 calc R
C4 C 0.3063(6) 1.3341(3) 0.2790(5) 0.139(2) Uani 1 1 d .
H4 H 0.2463 1.3981 0.3023 0.167 Uiso 1 1 calc R
C5 C 0.3154(4) 1.2413(3) 0.3331(3) 0.1104(13) Uani 1 1 d .
H5 H 0.2612 1.2420 0.3923 0.132 Uiso 1 1 calc R
C6 C 0.4028(3) 1.14843(19) 0.3010(2) 0.0629(7) Uani 1 1 d .
C7 C 0.4159(3) 1.0512(2) 0.36405(18) 0.0644(7) Uani 1 1 d .
H7A H 0.4436 1.0692 0.4186 0.077 Uiso 1 1 calc R
H7B H 0.3276 1.0334 0.3841 0.077 Uiso 1 1 calc R
C8 C 0.6371(2) 0.92756(16) 0.33700(14) 0.0436(5) Uani 1 1 d .
C9 C 0.70485(18) 0.81978(14) 0.28997(13) 0.0370(4) Uani 1 1 d .
C10 C 0.58983(19) 0.79211(15) 0.25859(13) 0.0377(4) Uani 1 1 d .
C11 C 0.5781(2) 0.70047(17) 0.22128(15) 0.0486(5) Uani 1 1 d .
H11 H 0.6510 0.6405 0.2092 0.058 Uiso 1 1 calc R
C12 C 0.4553(2) 0.6995(2) 0.20215(18) 0.0589(6) Uani 1 1 d .
C13 C 0.3466(2) 0.7822(2) 0.22115(18) 0.0630(7) Uani 1 1 d .
H13 H 0.2642 0.7774 0.2079 0.076 Uiso 1 1 calc R
C14 C 0.3578(2) 0.8728(2) 0.25980(18) 0.0602(6) Uani 1 1 d .
H14 H 0.2838 0.9317 0.2730 0.072 Uiso 1 1 calc R
C15 C 0.4794(2) 0.87613(16) 0.27906(14) 0.0440(5) Uani 1 1 d .
C16 C 0.77443(19) 0.73414(15) 0.35244(14) 0.0409(5) Uani 1 1 d .
H16 H 0.8137 0.7714 0.3921 0.049 Uiso 1 1 calc R
C17 C 0.6789(2) 0.6757(2) 0.41255(16) 0.0551(6) Uani 1 1 d .
C18 C 0.4775(4) 0.7012(4) 0.5218(3) 0.1343(17) Uani 1 1 d D
H18A H 0.4854 0.7012 0.5860 0.161 Uiso 1 1 calc R
H18B H 0.4838 0.6265 0.5055 0.161 Uiso 1 1 calc R
C19 C 0.3460(4) 0.7722(5) 0.5083(4) 0.198(3) Uani 1 1 d D
H19A H 0.3404 0.8456 0.5257 0.297 Uiso 1 1 calc R
H19B H 0.2726 0.7446 0.5461 0.297 Uiso 1 1 calc R
H19C H 0.3402 0.7724 0.4443 0.297 Uiso 1 1 calc R
C20 C 1.0068(3) 1.2503(2) 0.1877(2) 0.0726(8) Uani 1 1 d .
H20 H 1.0999 1.2292 0.1648 0.087 Uiso 1 1 calc R
C21 C 0.9458(4) 1.3579(2) 0.1967(3) 0.0992(11) Uani 1 1 d .
H21 H 0.9977 1.4105 0.1812 0.119 Uiso 1 1 calc R
C22 C 0.8144(4) 1.3885(2) 0.2271(2) 0.0860(10) Uani 1 1 d .
H22 H 0.7737 1.4627 0.2322 0.103 Uiso 1 1 calc R
C23 C 0.7388(3) 1.3150(2) 0.25060(19) 0.0737(8) Uani 1 1 d .
H23 H 0.6454 1.3374 0.2714 0.088 Uiso 1 1 calc R
C24 C 0.7988(3) 1.20698(19) 0.24401(19) 0.0645(7) Uani 1 1 d .
H24 H 0.7463 1.1551 0.2621 0.077 Uiso 1 1 calc R
C25 C 0.9326(2) 1.17385(17) 0.21183(16) 0.0517(6) Uani 1 1 d .
C26 C 1.0034(2) 1.05642(18) 0.2022(2) 0.0622(7) Uani 1 1 d .
H26A H 1.0769 1.0494 0.1482 0.075 Uiso 1 1 calc R
H26B H 1.0432 1.0327 0.2561 0.075 Uiso 1 1 calc R
C27 C 0.91743(19) 0.89276(15) 0.24397(15) 0.0409(5) Uani 1 1 d .
C28 C 0.82490(18) 0.83228(14) 0.21092(13) 0.0367(4) Uani 1 1 d .
C29 C 0.78963(19) 0.90089(16) 0.13083(13) 0.0406(5) Uani 1 1 d .
C30 C 0.7171(2) 0.88777(18) 0.06795(14) 0.0493(5) Uani 1 1 d .
H30 H 0.6787 0.8272 0.0706 0.059 Uiso 1 1 calc R
C31 C 0.7032(3) 0.9660(2) 0.00177(15) 0.0614(7) Uani 1 1 d .
C32 C 0.7570(3) 1.0551(2) -0.00462(17) 0.0662(7) Uani 1 1 d .
H32 H 0.7426 1.1079 -0.0513 0.079 Uiso 1 1 calc R
C33 C 0.8313(2) 1.06765(18) 0.05620(16) 0.0561(6) Uani 1 1 d .
H33 H 0.8714 1.1275 0.0516 0.067 Uiso 1 1 calc R
C34 C 0.8461(2) 0.99037(16) 0.12449(14) 0.0439(5) Uani 1 1 d .
C35 C 0.89524(19) 0.71339(14) 0.19352(13) 0.0378(5) Uani 1 1 d .
H35 H 0.8369 0.6823 0.1638 0.045 Uiso 1 1 calc R
C36 C 1.0291(2) 0.69772(16) 0.12911(14) 0.0416(5) Uani 1 1 d .
C37 C 1.1953(3) 0.5739(2) 0.0347(2) 0.0698(7) Uani 1 1 d .
H37A H 1.2646 0.5758 0.0692 0.084 Uiso 1 1 calc R
H37B H 1.2023 0.6263 -0.0168 0.084 Uiso 1 1 calc R
C38 C 1.2147(3) 0.4646(3) 0.0005(2) 0.0890(10) Uani 1 1 d .
H38A H 1.2141 0.4127 0.0516 0.133 Uiso 1 1 calc R
H38B H 1.3001 0.4466 -0.0424 0.133 Uiso 1 1 calc R
H38C H 1.1425 0.4624 -0.0303 0.133 Uiso 1 1 calc R
C39 C 0.88927(18) 0.66012(15) 0.28952(14) 0.0389(5) Uani 1 1 d .
H39 H 0.8627 0.5905 0.2876 0.047 Uiso 1 1 calc R
C40 C 1.0188(2) 0.63543(16) 0.32218(16) 0.0472(5) Uani 1 1 d .
C41 C 1.1095(3) 0.6154(3) 0.4546(2) 0.0786(8) Uani 1 1 d .
H41A H 1.1695 0.6637 0.4282 0.094 Uiso 1 1 calc R
H41B H 1.1593 0.5403 0.4436 0.094 Uiso 1 1 calc R
C42 C 1.0626(4) 0.6324(3) 0.5535(2) 0.0929(10) Uani 1 1 d .
H42A H 1.0200 0.7082 0.5639 0.139 Uiso 1 1 calc R
H42B H 1.1385 0.6121 0.5837 0.139 Uiso 1 1 calc R
H42C H 0.9984 0.5881 0.5781 0.139 Uiso 1 1 calc R
F1 F 0.44511(17) 0.60869(14) 0.16487(14) 0.0924(6) Uani 1 1 d .
F2 F 0.63211(19) 0.95411(15) -0.06133(11) 0.0919(6) Uani 1 1 d .
N1 N 0.51108(17) 0.95668(13) 0.32332(12) 0.0484(5) Uani 1 1 d .
N2 N 0.91727(17) 0.98540(13) 0.19313(12) 0.0461(4) Uani 1 1 d .
O1 O 0.68858(17) 0.97883(12) 0.37821(12) 0.0620(5) Uani 1 1 d .
O2 O 0.6869(2) 0.58107(16) 0.41403(16) 0.0900(7) Uani 1 1 d .
O3 O 0.58204(19) 0.74496(16) 0.46302(13) 0.0790(6) Uani 1 1 d .
O4 O 0.98097(15) 0.86226(12) 0.30263(11) 0.0543(4) Uani 1 1 d .
O5 O 1.09192(15) 0.76640(12) 0.10935(11) 0.0565(4) Uani 1 1 d .
O6 O 1.06377(14) 0.60153(12) 0.09350(10) 0.0521(4) Uani 1 1 d .
O7 O 1.12665(16) 0.61228(14) 0.27502(12) 0.0643(5) Uani 1 1 d .
O8 O 0.99554(15) 0.63777(13) 0.41326(11) 0.0601(5) Uani 1 1 d .

loop_
_atom_site_aniso_label
_atom_site_aniso_U_11
_atom_site_aniso_U_22
_atom_site_aniso_U_33
_atom_site_aniso_U_23
_atom_site_aniso_U_13
_atom_site_aniso_U_12
C1 0.093(2) 0.0509(16) 0.103(2) 0.0084(16) -0.030(2) 0.0016(14)
C2 0.135(3) 0.080(3) 0.135(3) 0.037(2) -0.053(3) -0.022(2)
C3 0.154(4) 0.060(2) 0.167(4) 0.022(3) -0.097(4) -0.010(2)
C4 0.170(5) 0.052(2) 0.188(5) -0.021(3) -0.085(4) 0.040(2)
C5 0.117(3) 0.068(2) 0.131(3) -0.028(2) -0.048(2) 0.0388(19)
C6 0.0563(14) 0.0491(14) 0.0839(19) -0.0170(13) -0.0305(14) 0.0067(11)
C7 0.0527(14) 0.0553(15) 0.0702(16) -0.0108(12) -0.0011(12) 0.0104(11)
C8 0.0434(11) 0.0392(11) 0.0460(11) -0.0027(9) -0.0062(9) -0.0071(9)
C9 0.0360(10) 0.0323(10) 0.0423(10) 0.0001(8) -0.0090(9) -0.0062(8)
C10 0.0351(10) 0.0368(10) 0.0408(10) 0.0026(8) -0.0074(8) -0.0082(8)
C11 0.0424(11) 0.0441(12) 0.0610(13) -0.0001(10) -0.0103(10) -0.0139(9)
C12 0.0581(15) 0.0612(15) 0.0696(15) -0.0034(12) -0.0196(13) -0.0309(12)
C13 0.0428(13) 0.0826(19) 0.0717(16) 0.0098(14) -0.0246(12) -0.0220(13)
C14 0.0384(12) 0.0686(16) 0.0696(16) 0.0080(12) -0.0168(11) -0.0017(11)
C15 0.0374(11) 0.0449(12) 0.0478(11) 0.0065(9) -0.0109(9) -0.0054(9)
C16 0.0386(10) 0.0398(11) 0.0437(11) 0.0045(9) -0.0117(9) -0.0059(8)
C17 0.0478(13) 0.0574(15) 0.0536(13) 0.0185(11) -0.0098(11) -0.0060(11)
C18 0.098(3) 0.124(3) 0.128(3) 0.039(3) 0.058(3) -0.006(2)
C19 0.106(4) 0.350(9) 0.160(5) 0.108(5) -0.043(3) -0.117(5)
C20 0.0789(18) 0.0526(15) 0.090(2) -0.0032(14) -0.0064(16) -0.0326(13)
C21 0.132(3) 0.0512(18) 0.125(3) 0.0003(18) -0.020(3) -0.048(2)
C22 0.122(3) 0.0396(15) 0.098(2) -0.0090(14) -0.035(2) -0.0078(17)
C23 0.086(2) 0.0529(16) 0.0768(18) -0.0118(13) -0.0145(15) -0.0026(14)
C24 0.0673(16) 0.0438(13) 0.0791(17) -0.0047(12) -0.0046(14) -0.0140(11)
C25 0.0644(15) 0.0403(12) 0.0536(13) -0.0029(10) -0.0089(11) -0.0203(10)
C26 0.0480(13) 0.0425(13) 0.0962(19) -0.0076(12) -0.0051(13) -0.0173(10)
C27 0.0360(10) 0.0321(10) 0.0540(12) -0.0028(9) -0.0078(9) -0.0072(8)
C28 0.0346(10) 0.0326(10) 0.0431(11) -0.0004(8) -0.0086(8) -0.0077(7)
C29 0.0377(10) 0.0389(11) 0.0418(11) 0.0026(8) -0.0060(9) -0.0050(8)
C30 0.0497(12) 0.0538(13) 0.0437(12) 0.0040(10) -0.0103(10) -0.0113(10)
C31 0.0628(15) 0.0775(18) 0.0396(12) 0.0052(11) -0.0126(11) -0.0075(13)
C32 0.0782(17) 0.0566(16) 0.0497(14) 0.0163(11) -0.0024(13) -0.0022(13)
C33 0.0634(15) 0.0424(13) 0.0563(14) 0.0117(10) -0.0032(12) -0.0115(10)
C34 0.0434(11) 0.0355(11) 0.0457(11) 0.0016(9) 0.0008(9) -0.0048(8)
C35 0.0368(10) 0.0311(10) 0.0479(11) 0.0012(8) -0.0135(9) -0.0085(8)
C36 0.0374(10) 0.0374(11) 0.0493(12) 0.0008(9) -0.0096(9) -0.0069(9)
C37 0.0501(14) 0.0788(18) 0.0743(17) -0.0248(14) 0.0046(13) -0.0105(12)
C38 0.075(2) 0.093(2) 0.088(2) -0.0380(18) -0.0030(16) 0.0012(16)
C39 0.0361(10) 0.0305(10) 0.0505(12) 0.0048(8) -0.0108(9) -0.0083(8)
C40 0.0445(12) 0.0358(11) 0.0628(14) 0.0066(10) -0.0184(11) -0.0073(9)
C41 0.0651(17) 0.097(2) 0.0804(19) 0.0033(16) -0.0429(15) -0.0077(15)
C42 0.107(3) 0.105(2) 0.081(2) 0.0194(18) -0.051(2) -0.031(2)
F1 0.0768(11) 0.0895(11) 0.1305(15) -0.0308(10) -0.0305(10) -0.0403(9)
F2 0.1082(13) 0.1175(14) 0.0608(9) 0.0225(9) -0.0451(9) -0.0292(11)
N1 0.0447(10) 0.0379(9) 0.0574(11) -0.0035(8) -0.0108(9) 0.0021(7)
N2 0.0436(10) 0.0344(9) 0.0604(11) -0.0002(8) -0.0059(9) -0.0133(7)
O1 0.0627(10) 0.0544(10) 0.0715(11) -0.0232(8) -0.0147(9) -0.0103(8)
O2 0.0741(13) 0.0578(13) 0.1183(17) 0.0265(11) 0.0140(12) -0.0154(9)
O3 0.0667(12) 0.0808(13) 0.0683(12) 0.0121(10) 0.0187(10) -0.0086(10)
O4 0.0524(9) 0.0494(9) 0.0695(10) 0.0001(7) -0.0274(8) -0.0149(7)
O5 0.0460(9) 0.0478(9) 0.0733(11) 0.0005(8) -0.0020(8) -0.0157(7)
O6 0.0442(8) 0.0488(9) 0.0593(9) -0.0151(7) -0.0002(7) -0.0078(7)
O7 0.0390(9) 0.0743(12) 0.0729(11) -0.0002(9) -0.0140(8) 0.0026(8)
O8 0.0495(9) 0.0711(11) 0.0597(10) 0.0116(8) -0.0242(8) -0.0054(8)

loop_
_atom_type_symbol
_atom_type_description
_atom_type_scat_dispersion_real
_atom_type_scat_dispersion_imag
_atom_type_scat_source
C C 0.0033 0.0016 'International Tables Vol C Tables 4.2.6.8 and 6.1.1.4'
H H 0.0000 0.0000 'International Tables Vol C Tables 4.2.6.8 and 6.1.1.4'
N N 0.0061 0.0033 'International Tables Vol C Tables 4.2.6.8 and 6.1.1.4'
O O 0.0106 0.0060 'International Tables Vol C Tables 4.2.6.8 and 6.1.1.4'
F F 0.0171 0.0103 'International Tables Vol C Tables 4.2.6.8 and 6.1.1.4'

loop_
_geom_angle_atom_site_label_1
_geom_angle_atom_site_label_2
_geom_angle_atom_site_label_3
_geom_angle
C6 C1 C2 122.1(3)
C6 C1 H1 118.9
C2 C1 H1 118.9
C1 C2 C3 118.4(4)
C1 C2 H2 120.8
C3 C2 H2 120.8
C4 C3 C2 119.5(4)
C4 C3 H3 120.2
C2 C3 H3 120.2
C3 C4 C5 121.9(4)
C3 C4 H4 119.0
C5 C4 H4 119.0
C6 C5 C4 119.9(4)
C6 C5 H5 120.1
C4 C5 H5 120.1
C1 C6 C5 118.1(3)
C1 C6 C7 123.7(2)
C5 C6 C7 118.2(3)
N1 C7 C6 113.9(2)
N1 C7 H7A 108.8
C6 C7 H7A 108.8
N1 C7 H7B 108.8
C6 C7 H7B 108.8
H7A C7 H7B 107.7
O1 C8 N1 125.52(19)
O1 C8 C9 126.10(18)
N1 C8 C9 108.37(16)
C10 C9 C8 101.51(15)
C10 C9 C16 115.37(15)
C8 C9 C16 113.32(16)
C10 C9 C28 114.14(16)
C8 C9 C28 111.43(15)
C16 C9 C28 101.53(14)
C11 C10 C15 119.56(19)
C11 C10 C9 131.66(18)
C15 C10 C9 108.64(17)
C10 C11 C12 117.4(2)
C10 C11 H11 121.3
C12 C11 H11 121.3
C13 C12 F1 119.7(2)
C13 C12 C11 123.4(2)
F1 C12 C11 116.8(2)
C12 C13 C14 119.1(2)
C12 C13 H13 120.4
C14 C13 H13 120.4
C13 C14 C15 118.6(2)
C13 C14 H14 120.7
C15 C14 H14 120.7
C14 C15 C10 121.8(2)
C14 C15 N1 128.27(19)
C10 C15 N1 109.86(17)
C17 C16 C39 113.70(18)
C17 C16 C9 112.10(16)
C39 C16 C9 106.38(16)
C17 C16 H16 108.2
C39 C16 H16 108.2
C9 C16 H16 108.2
O2 C17 O3 124.6(2)
O2 C17 C16 125.5(2)
O3 C17 C16 110.0(2)
O3 C18 C19 106.9(3)
O3 C18 H18A 110.3
C19 C18 H18A 110.3
O3 C18 H18B 110.3
C19 C18 H18B 110.3
H18A C18 H18B 108.6
C18 C19 H19A 109.5
C18 C19 H19B 109.5
H19A C19 H19B 109.5
C18 C19 H19C 109.5
H19A C19 H19C 109.5
H19B C19 H19C 109.5
C25 C20 C21 119.9(3)
C25 C20 H20 120.0
C21 C20 H20 120.0
C22 C21 C20 120.5(3)
C22 C21 H21 119.8
C20 C21 H21 119.8
C21 C22 C23 120.9(3)
C21 C22 H22 119.6
C23 C22 H22 119.6
C22 C23 C24 119.3(3)
C22 C23 H23 120.3
C24 C23 H23 120.3
C25 C24 C23 120.9(2)
C25 C24 H24 119.6
C23 C24 H24 119.6
C24 C25 C20 118.5(2)
C24 C25 C26 123.1(2)
C20 C25 C26 118.4(2)
N2 C26 C25 113.96(19)
N2 C26 H26A 108.8
C25 C26 H26A 108.8
N2 C26 H26B 108.8
C25 C26 H26B 108.8
H26A C26 H26B 107.7
O4 C27 N2 125.85(18)
O4 C27 C28 126.45(18)
N2 C27 C28 107.68(17)
C29 C28 C35 117.37(16)
C29 C28 C27 101.91(15)
C35 C28 C27 110.57(15)
C29 C28 C9 115.83(15)
C35 C28 C9 100.88(14)
C27 C28 C9 110.49(15)
C30 C29 C34 120.19(19)
C30 C29 C28 131.26(18)
C34 C29 C28 108.54(17)
C31 C30 C29 116.9(2)
C31 C30 H30 121.6
C29 C30 H30 121.6
C30 C31 F2 117.7(2)
C30 C31 C32 123.5(2)
F2 C31 C32 118.8(2)
C33 C32 C31 120.0(2)
C33 C32 H32 120.0
C31 C32 H32 120.0
C32 C33 C34 117.8(2)
C32 C33 H33 121.1
C34 C33 H33 121.1
C33 C34 N2 128.1(2)
C33 C34 C29 121.6(2)
N2 C34 C29 110.23(17)
C36 C35 C28 114.07(16)
C36 C35 C39 117.98(15)
C28 C35 C39 104.54(15)
C36 C35 H35 106.5
C28 C35 H35 106.5
C39 C35 H35 106.5
O5 C36 O6 124.65(19)
O5 C36 C35 124.06(18)
O6 C36 C35 111.17(17)
O6 C37 C38 108.3(2)
O6 C37 H37A 110.0
C38 C37 H37A 110.0
O6 C37 H37B 110.0
C38 C37 H37B 110.0
H37A C37 H37B 108.4
C37 C38 H38A 109.5
C37 C38 H38B 109.5
H38A C38 H38B 109.5
C37 C38 H38C 109.5
H38A C38 H38C 109.5
H38B C38 H38C 109.5
C40 C39 C16 113.76(17)
C40 C39 C35 115.04(17)
C16 C39 C35 105.68(15)
C40 C39 H39 107.3
C16 C39 H39 107.3
C35 C39 H39 107.3
O7 C40 O8 124.2(2)
O7 C40 C39 125.4(2)
O8 C40 C39 110.35(19)
O8 C41 C42 108.2(3)
O8 C41 H41A 110.1
C42 C41 H41A 110.1
O8 C41 H41B 110.1
C42 C41 H41B 110.1
H41A C41 H41B 108.4
C41 C42 H42A 109.5
C41 C42 H42B 109.5
H42A C42 H42B 109.5
C41 C42 H42C 109.5
H42A C42 H42C 109.5
H42B C42 H42C 109.5
C8 N1 C15 111.29(16)
C8 N1 C7 122.73(19)
C15 N1 C7 125.16(19)
C27 N2 C34 111.32(16)
C27 N2 C26 121.30(19)
C34 N2 C26 126.41(19)
C17 O3 C18 116.6(3)
C36 O6 C37 116.40(18)
C40 O8 C41 116.9(2)

loop_
_geom_bond_atom_site_label_1
_geom_bond_atom_site_label_2
_geom_bond_distance
C1 C6 1.358(4)
C1 C2 1.384(4)
C1 H1 0.9500
C2 C3 1.394(6)
C2 H2 0.9500
C3 C4 1.319(7)
C3 H3 0.9500
C4 C5 1.388(7)
C4 H4 0.9500
C5 C6 1.373(4)
C5 H5 0.9500
C6 C7 1.508(4)
C7 N1 1.461(3)
C7 H7A 0.9900
C7 H7B 0.9900
C8 O1 1.219(2)
C8 N1 1.352(3)
C8 C9 1.546(3)
C9 C10 1.516(3)
C9 C16 1.549(3)
C9 C28 1.572(3)
C10 C11 1.381(3)
C10 C15 1.387(3)
C11 C12 1.390(3)
C11 H11 0.9500
C12 C13 1.364(4)
C12 F1 1.366(3)
C13 C14 1.377(4)
C13 H13 0.9500
C14 C15 1.387(3)
C14 H14 0.9500
C15 N1 1.408(3)
C16 C17 1.503(3)
C16 C39 1.541(3)
C16 H16 1.0000
C17 O2 1.195(3)
C17 O3 1.325(3)
C18 O3 1.454(4)
C18 C19 1.518(2)
C18 H18A 0.9900
C18 H18B 0.9900
C19 H19A 0.9800
C19 H19B 0.9800
C19 H19C 0.9800
C20 C25 1.374(3)
C20 C21 1.383(4)
C20 H20 0.9500
C21 C22 1.338(5)
C21 H21 0.9500
C22 C23 1.352(5)
C22 H22 0.9500
C23 C24 1.383(4)
C23 H23 0.9500
C24 C25 1.367(4)
C24 H24 0.9500
C25 C26 1.519(3)
C26 N2 1.461(3)
C26 H26A 0.9900
C26 H26B 0.9900
C27 O4 1.211(2)
C27 N2 1.364(3)
C27 C28 1.557(3)
C28 C29 1.501(3)
C28 C35 1.546(3)
C29 C30 1.382(3)
C29 C34 1.399(3)
C30 C31 1.367(3)
C30 H30 0.9500
C31 F2 1.369(3)
C31 C32 1.379(4)
C32 C33 1.368(4)
C32 H32 0.9500
C33 C34 1.382(3)
C33 H33 0.9500
C34 N2 1.394(3)
C35 C36 1.513(3)
C35 C39 1.549(3)
C35 H35 1.0000
C36 O5 1.205(2)
C36 O6 1.321(2)
C37 O6 1.459(3)
C37 C38 1.483(4)
C37 H37A 0.9900
C37 H37B 0.9900
C38 H38A 0.9800
C38 H38B 0.9800
C38 H38C 0.9800
C39 C40 1.509(3)
C39 H39 1.0000
C40 O7 1.191(3)
C40 O8 1.344(3)
C41 O8 1.434(3)
C41 C42 1.482(5)
C41 H41A 0.9900
C41 H41B 0.9900
C42 H42A 0.9800
C42 H42B 0.9800
C42 H42C 0.9800

loop_
_platon_squeeze_void_nr
_platon_squeeze_void_average_x
_platon_squeeze_void_average_y
_platon_squeeze_void_average_z
_platon_squeeze_void_volume
_platon_squeeze_void_count_electrons
_platon_squeeze_void_content
1 0.000 0.000 0.500 98 25 ' '
2 0.435 0.518 0.357 20 2 ' '
3 0.500 0.500 0.000 13 1 ' '
4 0.564 0.482 0.643 20 2 ' '
